data_7039114
loop_
_publ_author_name
'Tang, Yingying'
'Guo, Wenbin'
'Zhang, Suyun'
'Xiang, Hongping'
'Cui, Meiyan'
'He, Zhangzhen'

_publ_section_title
;
 Na2Cu7(SeO3)4O2Cl4: a selenite chloride compound with Cu7 units showing
 spin-frustration and a magnetization plateau.
;
_journal_issue 20
_journal_name_full 'Dalton transactions (Cambridge, England : 2003)'
_journal_page_first 8324
_journal_page_last 8326
_journal_paper_doi 10.1039/c6dt01120a
_journal_volume 45
_journal_year 2016
_chemical_formula_moiety 'Cl4 Cu7 Na2 O14 Se4'
_chemical_formula_sum 'Cl4 Cu7 Na2 O14 Se4'
_chemical_formula_weight 1172.47
_chemical_name_systematic
; 
 ? 
;
_space_group_IT_number 2
_symmetry_cell_setting triclinic
_symmetry_space_group_name_Hall '-P 1'
_symmetry_space_group_name_H-M 'P -1'
_atom_sites_solution_hydrogens none
_atom_sites_solution_primary direct
_atom_sites_solution_secondary difmap
_audit_creation_method SHELXL-97
_cell_angle_alpha 110.335(7)
_cell_angle_beta 106.166(3)
_cell_angle_gamma 105.161(7)
_cell_formula_units_Z 1
_cell_length_a 7.446(2)
_cell_length_b 8.349(3)
_cell_length_c 9.137(3)
_cell_measurement_reflns_used 1628
_cell_measurement_temperature 293(2)
_cell_measurement_theta_max 27.4700
_cell_measurement_theta_min 2.6041
_cell_volume 469.3(3)
_computing_cell_refinement 'CrystalClear (Rigaku Inc., 2008)'
_computing_data_collection 'CrystalClear (Rigaku Inc., 2008)'
_computing_data_reduction 'CrystalClear (Rigaku Inc., 2008)'
_computing_structure_refinement 'SHELXL-97 (Sheldrick, 1997)'
_computing_structure_solution 'SHELXS-97 (Sheldrick, 1990)'
_diffrn_ambient_temperature 293(2)
_diffrn_detector_area_resol_mean 28.5714
_diffrn_measured_fraction_theta_full 0.987
_diffrn_measured_fraction_theta_max 0.987
_diffrn_measurement_device_type CCD
_diffrn_measurement_method CCD_Profile_fitting
_diffrn_radiation_monochromator graphite
_diffrn_radiation_source 'fine-focus sealed tube'
_diffrn_radiation_type MoK\a
_diffrn_radiation_wavelength 0.71073
_diffrn_reflns_av_R_equivalents 0.0354
_diffrn_reflns_av_sigmaI/netI 0.0414
_diffrn_reflns_limit_h_max 9
_diffrn_reflns_limit_h_min -8
_diffrn_reflns_limit_k_max 10
_diffrn_reflns_limit_k_min -10
_diffrn_reflns_limit_l_max 11
_diffrn_reflns_limit_l_min -11
_diffrn_reflns_number 5788
_diffrn_reflns_theta_full 27.47
_diffrn_reflns_theta_max 27.47
_diffrn_reflns_theta_min 2.60
_exptl_absorpt_coefficient_mu 16.215
_exptl_absorpt_correction_T_max 1.0000
_exptl_absorpt_correction_T_min 0.4580
_exptl_absorpt_correction_type multi-scan
_exptl_crystal_colour Colorless
_exptl_crystal_density_diffrn 4.149
_exptl_crystal_density_method 'not measured'
_exptl_crystal_description Prism
_exptl_crystal_F_000 541
_exptl_crystal_size_max 0.2000
_exptl_crystal_size_mid 0.2000
_exptl_crystal_size_min 0.2000
_refine_diff_density_max 0.601
_refine_diff_density_min -0.796
_refine_diff_density_rms 0.154
_refine_ls_extinction_method none
_refine_ls_goodness_of_fit_ref 1.032
_refine_ls_hydrogen_treatment none
_refine_ls_matrix_type full
_refine_ls_number_parameters 142
_refine_ls_number_reflns 2122
_refine_ls_number_restraints 0
_refine_ls_restrained_S_all 1.032
_refine_ls_R_factor_all 0.0269
_refine_ls_R_factor_gt 0.0221
_refine_ls_shift/su_max 0.000
_refine_ls_shift/su_mean 0.000
_refine_ls_structure_factor_coef Fsqd
_refine_ls_weighting_details 'calc w=1/[\s^2^(Fo^2^)+(0.0161P)^2^+0.0000P] where P=(Fo^2^+2Fc^2^)/3'
_refine_ls_weighting_scheme calc
_refine_ls_wR_factor_gt 0.0486
_refine_ls_wR_factor_ref 0.0501
_reflns_number_gt 1887
_reflns_number_total 2149
_reflns_threshold_expression >2sigma(I)
_cod_data_source_file c6dt01120a1.cif
_cod_data_source_block 1
_cod_depositor_comments
;
The following automatic conversions were performed:

'_exptl_absorpt_correction_type' value 'Multi-scan' changed to
'multi-scan' according to
/usr/data/users/saulius/crontab/automatic-downloads/rss-feeds/RSC/lib/dictionaries/cif_core.dic
dictionary named 'cif_core.dic' version 2.4.2 from 2011-04-26.

Automatic conversion script
Id: cif_fix_values 4268 2015-11-12 08:31:59Z antanas 

 Adding full bibliography for 7039114.cif.
;
_cod_original_cell_volume 469.3(2)
_cod_original_sg_symbol_H-M P-1
_cod_database_code 7039114

loop_
_symmetry_equiv_pos_as_xyz
'x, y, z'
'-x, -y, -z'

loop_
_atom_site_label
_atom_site_type_symbol
_atom_site_fract_x
_atom_site_fract_y
_atom_site_fract_z
_atom_site_U_iso_or_equiv
_atom_site_adp_type
_atom_site_occupancy
_atom_site_symmetry_multiplicity
_atom_site_calc_flag
_atom_site_refinement_flags
Se1 Se 0.19617(6) 0.79530(5) 0.96083(5) 0.01168(10) Uani 1 1 d .
Se2 Se -0.80201(6) 0.08221(5) 0.38936(5) 0.01193(10) Uani 1 1 d .
Cu1 Cu -0.5000 0.5000 0.5000 0.01222(15) Uani 1 2 d S
Cu2 Cu -0.44494(7) 0.33564(6) 0.77772(6) 0.01386(12) Uani 1 1 d .
Cu3 Cu 0.17130(7) 0.44376(6) 0.64734(6) 0.01355(12) Uani 1 1 d .
Cu4 Cu -0.60675(7) 0.25741(6) 0.13585(6) 0.01412(12) Uani 1 1 d .
Cl1 Cl -0.23844(15) 0.61208(12) 1.03522(12) 0.0193(2) Uani 1 1 d .
Na Na -0.2992(3) 0.0909(2) 0.3170(2) 0.0232(4) Uani 1 1 d .
O1 O -0.4555(4) 0.5106(3) 0.3064(3) 0.0102(5) Uani 1 1 d .
O2 O -0.6499(4) 0.2332(3) 0.3428(3) 0.0190(6) Uani 1 1 d .
O3 O -0.6331(4) 0.1085(3) 0.5715(3) 0.0169(6) Uani 1 1 d .
O4 O -0.9407(4) 0.1976(3) 0.4591(3) 0.0200(7) Uani 1 1 d .
O5 O 0.3797(4) 0.8411(3) 1.1441(3) 0.0175(6) Uani 1 1 d .
O6 O 0.2947(4) 0.7100(3) 0.8154(3) 0.0126(6) Uani 1 1 d .
O7 O 0.2419(4) 1.0060(3) 0.9642(3) 0.0195(7) Uani 1 1 d .
Cl2 Cl -0.15313(15) 0.40924(13) 0.62098(13) 0.0204(2) Uani 1 1 d .

loop_
_atom_site_aniso_label
_atom_site_aniso_U_11
_atom_site_aniso_U_22
_atom_site_aniso_U_33
_atom_site_aniso_U_23
_atom_site_aniso_U_13
_atom_site_aniso_U_12
Se1 0.0133(2) 0.00985(18) 0.01090(19) 0.00407(15) 0.00426(16) 0.00469(15)
Se2 0.0155(2) 0.00785(18) 0.00981(19) 0.00335(15) 0.00385(16) 0.00314(14)
Cu1 0.0184(4) 0.0088(3) 0.0086(3) 0.0039(3) 0.0059(3) 0.0038(3)
Cu2 0.0182(3) 0.0098(2) 0.0122(2) 0.00616(19) 0.0025(2) 0.00593(19)
Cu3 0.0120(2) 0.0100(2) 0.0141(2) 0.00216(19) 0.0034(2) 0.00422(18)
Cu4 0.0189(3) 0.0089(2) 0.0101(2) 0.00297(19) 0.0023(2) 0.00482(19)
Cl1 0.0225(5) 0.0158(5) 0.0145(5) 0.0084(4) 0.0009(4) 0.0051(4)
Na 0.0228(9) 0.0179(8) 0.0204(9) 0.0129(7) 0.0001(7) -0.0004(7)
O1 0.0132(14) 0.0088(12) 0.0091(13) 0.0037(10) 0.0047(11) 0.0055(10)
O2 0.0313(17) 0.0112(13) 0.0114(14) 0.0046(11) 0.0119(13) 0.0013(12)
O3 0.0227(16) 0.0104(13) 0.0147(14) 0.0077(11) 0.0028(12) 0.0049(11)
O4 0.0150(15) 0.0149(14) 0.0206(15) 0.0017(12) 0.0034(13) 0.0052(12)
O5 0.0247(16) 0.0144(13) 0.0130(14) 0.0082(11) 0.0032(12) 0.0094(12)
O6 0.0163(14) 0.0107(12) 0.0109(13) 0.0025(10) 0.0076(11) 0.0067(11)
O7 0.0333(18) 0.0089(13) 0.0104(14) 0.0030(11) 0.0029(13) 0.0080(12)
Cl2 0.0127(5) 0.0221(5) 0.0208(5) 0.0057(4) 0.0043(4) 0.0070(4)

loop_
_atom_type_symbol
_atom_type_description
_atom_type_scat_dispersion_real
_atom_type_scat_dispersion_imag
_atom_type_scat_source
O O 0.0106 0.0060 'International Tables Vol C Tables 4.2.6.8 and 6.1.1.4'
Na Na 0.0362 0.0249 'International Tables Vol C Tables 4.2.6.8 and 6.1.1.4'
Cl Cl 0.1484 0.1585 'International Tables Vol C Tables 4.2.6.8 and 6.1.1.4'
Cu Cu 0.3201 1.2651 'International Tables Vol C Tables 4.2.6.8 and 6.1.1.4'
Se Se -0.0929 2.2259 'International Tables Vol C Tables 4.2.6.8 and 6.1.1.4'

loop_
_geom_angle_atom_site_label_1
_geom_angle_atom_site_label_2
_geom_angle_atom_site_label_3
_geom_angle
_geom_angle_site_symmetry_1
_geom_angle_site_symmetry_3
O5 Se1 O7 103.66(12) . .
O5 Se1 O6 101.13(13) . .
O7 Se1 O6 97.45(13) . .
O5 Se1 Na 122.01(10) . 2_566
O7 Se1 Na 53.95(10) . 2_566
O6 Se1 Na 46.16(9) . 2_566
O4 Se2 O3 102.87(13) . .
O4 Se2 O2 102.56(13) . .
O3 Se2 O2 101.14(13) . .
O4 Se2 Na 99.64(10) . 2_456
O3 Se2 Na 33.37(9) . 2_456
O2 Se2 Na 133.26(10) . 2_456
O1 Cu1 O1 180.000(1) 2_466 .
O1 Cu1 O2 96.88(10) 2_466 .
O1 Cu1 O2 83.12(10) . .
O1 Cu1 O2 83.12(10) 2_466 2_466
O1 Cu1 O2 96.88(10) . 2_466
O2 Cu1 O2 180.00(11) . 2_466
O1 Cu1 Cu4 39.09(7) 2_466 2_466
O1 Cu1 Cu4 140.91(7) . 2_466
O2 Cu1 Cu4 135.92(7) . 2_466
O2 Cu1 Cu4 44.08(7) 2_466 2_466
O1 Cu1 Cu4 140.91(7) 2_466 .
O1 Cu1 Cu4 39.09(7) . .
O2 Cu1 Cu4 44.08(7) . .
O2 Cu1 Cu4 135.92(7) 2_466 .
Cu4 Cu1 Cu4 180.0 2_466 .
O1 Cu2 O3 93.08(11) 2_466 .
O1 Cu2 O5 172.60(11) 2_466 2_567
O3 Cu2 O5 82.30(11) . 2_567
O1 Cu2 Cl1 85.83(8) 2_466 .
O3 Cu2 Cl1 175.32(9) . .
O5 Cu2 Cl1 98.31(8) 2_567 .
O1 Cu2 Na 126.74(8) 2_466 2_456
O3 Cu2 Na 43.33(8) . 2_456
O5 Cu2 Na 46.43(9) 2_567 2_456
Cl1 Cu2 Na 134.76(4) . 2_456
O4 Cu3 O1 96.34(11) 1_655 2_566
O4 Cu3 O6 171.20(11) 1_655 .
O1 Cu3 O6 81.37(10) 2_566 .
O4 Cu3 Cl2 88.66(9) 1_655 .
O1 Cu3 Cl2 174.30(8) 2_566 .
O6 Cu3 Cl2 94.09(8) . .
O4 Cu3 Na 38.68(9) 1_655 .
O1 Cu3 Na 134.27(8) 2_566 .
O6 Cu3 Na 141.34(8) . .
Cl2 Cu3 Na 51.12(4) . .
O4 Cu3 Na 134.42(9) 1_655 2_566
O1 Cu3 Na 86.16(7) 2_566 2_566
O6 Cu3 Na 37.20(8) . 2_566
Cl2 Cu3 Na 92.29(4) . 2_566
Na Cu3 Na 117.55(3) . 2_566
O7 Cu4 O1 179.41(10) 1_444 .
O7 Cu4 O2 100.13(11) 1_444 .
O1 Cu4 O2 80.38(10) . .
O7 Cu4 O6 102.68(11) 1_444 2_566
O1 Cu4 O6 77.44(10) . 2_566
O2 Cu4 O6 104.77(11) . 2_566
O7 Cu4 Cl1 94.86(8) 1_444 2_466
O1 Cu4 Cl1 84.58(8) . 2_466
O2 Cu4 Cl1 128.94(9) . 2_466
O6 Cu4 Cl1 119.01(7) 2_566 2_466
O7 Cu4 Cu1 141.31(8) 1_444 .
O1 Cu4 Cu1 39.19(7) . .
O2 Cu4 Cu1 41.24(7) . .
O6 Cu4 Cu1 92.55(7) 2_566 .
Cl1 Cu4 Cu1 108.54(4) 2_466 .
O7 Cu4 Na 84.94(9) 1_444 .
O1 Cu4 Na 95.53(8) . .
O2 Cu4 Na 67.36(9) . .
O6 Cu4 Na 45.26(7) 2_566 .
Cl1 Cu4 Na 163.17(4) 2_466 .
Cu1 Cu4 Na 81.01(4) . .
Cu2 Cl1 Cu4 80.99(4) . 2_466
O3 Na O6 169.08(12) 2_456 2_566
O3 Na O4 93.91(11) 2_456 1_655
O6 Na O4 96.71(11) 2_566 1_655
O3 Na O5 67.56(10) 2_456 1_444
O6 Na O5 103.79(11) 2_566 1_444
O4 Na O5 149.32(12) 1_655 1_444
O3 Na O7 121.72(11) 2_456 2_566
O6 Na O7 61.87(9) 2_566 2_566
O4 Na O7 85.71(11) 1_655 2_566
O5 Na O7 84.16(10) 1_444 2_566
O3 Na Cl2 95.26(9) 2_456 .
O6 Na Cl2 86.03(8) 2_566 .
O4 Na Cl2 69.89(8) 1_655 .
O5 Na Cl2 133.40(11) 1_444 .
O7 Na Cl2 137.26(9) 2_566 .
O3 Na Se1 153.33(10) 2_456 2_566
O6 Na Se1 31.64(6) 2_566 2_566
O4 Na Se1 84.56(8) 1_655 2_566
O5 Na Se1 101.14(8) 1_444 2_566
O7 Na Se1 31.63(6) 2_566 2_566
Cl2 Na Se1 109.01(6) . 2_566
O3 Na Cu2 36.18(7) 2_456 2_456
O6 Na Cu2 138.15(8) 2_566 2_456
O4 Na Cu2 115.04(8) 1_655 2_456
O5 Na Cu2 37.03(6) 1_444 2_456
O7 Na Cu2 92.71(7) 2_566 2_456
Cl2 Na Cu2 129.08(6) . 2_456
Se1 Na Cu2 121.85(5) 2_566 2_456
O3 Na Cu4 128.71(10) 2_456 .
O6 Na Cu4 40.41(7) 2_566 .
O4 Na Cu4 134.34(8) 1_655 .
O5 Na Cu4 73.21(8) 1_444 .
O7 Na Cu4 84.39(7) 2_566 .
Cl2 Na Cu4 88.36(5) . .
Se1 Na Cu4 64.71(3) 2_566 .
Cu2 Na Cu4 109.87(5) 2_456 .
O3 Na Se2 24.24(7) 2_456 2_456
O6 Na Se2 163.37(8) 2_566 2_456
O4 Na Se2 71.58(8) 1_655 2_456
O5 Na Se2 91.77(8) 1_444 2_456
O7 Na Se2 126.76(8) 2_566 2_456
Cl2 Na Se2 78.92(5) . 2_456
Se1 Na Se2 150.75(6) 2_566 2_456
Cu2 Na Se2 58.44(3) 2_456 2_456
Cu4 Na Se2 144.54(6) . 2_456
O3 Na Cu3 101.14(8) 2_456 .
O6 Na Cu3 86.85(8) 2_566 .
O4 Na Cu3 30.56(6) 1_655 .
O5 Na Cu3 167.83(9) 1_444 .
O7 Na Cu3 106.36(8) 2_566 .
Cl2 Na Cu3 40.15(3) . .
Se1 Na Cu3 91.02(4) 2_566 .
Cu2 Na Cu3 134.07(5) 2_456 .
Cu4 Na Cu3 113.22(5) . .
Se2 Na Cu3 77.10(4) 2_456 .
O3 Na Cu3 150.33(9) 2_456 2_566
O6 Na Cu3 30.32(6) 2_566 2_566
O4 Na Cu3 82.96(7) 1_655 2_566
O5 Na Cu3 125.34(9) 1_444 2_566
O7 Na Cu3 87.58(7) 2_566 2_566
Cl2 Na Cu3 55.88(4) . 2_566
Se1 Na Cu3 56.01(3) 2_566 2_566
Cu2 Na Cu3 161.98(6) 2_456 2_566
Cu4 Na Cu3 52.20(3) . 2_566
Se2 Na Cu3 133.70(5) 2_456 2_566
Cu3 Na Cu3 62.45(3) . 2_566
Cu1 O1 Cu4 101.72(11) . .
Cu1 O1 Cu2 116.82(13) . 2_466
Cu4 O1 Cu2 108.27(12) . 2_466
Cu1 O1 Cu3 107.67(11) . 2_566
Cu4 O1 Cu3 105.60(12) . 2_566
Cu2 O1 Cu3 115.33(12) 2_466 2_566
Se2 O2 Cu1 122.55(14) . .
Se2 O2 Cu4 140.65(14) . .
Cu1 O2 Cu4 94.67(10) . .
Se2 O3 Cu2 129.10(14) . .
Se2 O3 Na 122.39(14) . 2_456
Cu2 O3 Na 100.48(12) . 2_456
Se2 O4 Cu3 125.06(15) . 1_455
Se2 O4 Na 123.83(13) . 1_455
Cu3 O4 Na 110.76(13) 1_455 1_455
Se1 O5 Cu2 128.27(14) . 2_567
Se1 O5 Na 130.76(14) . 1_666
Cu2 O5 Na 96.54(12) 2_567 1_666
Se1 O6 Cu3 121.28(14) . .
Se1 O6 Cu4 128.16(13) . 2_566
Cu3 O6 Cu4 95.52(10) . 2_566
Se1 O6 Na 102.20(12) . 2_566
Cu3 O6 Na 112.48(12) . 2_566
Cu4 O6 Na 94.33(10) 2_566 2_566
Se1 O7 Cu4 135.11(15) . 1_666
Se1 O7 Na 94.42(11) . 2_566
Cu4 O7 Na 117.73(13) 1_666 2_566
Cu3 Cl2 Na 88.73(5) . .

loop_
_geom_bond_atom_site_label_1
_geom_bond_atom_site_label_2
_geom_bond_distance
_geom_bond_site_symmetry_2
Se1 O5 1.681(3) .
Se1 O7 1.690(2) .
Se1 O6 1.724(3) .
Se1 Na 3.2117(18) 2_566
Se2 O4 1.692(3) .
Se2 O3 1.684(3) .
Se2 O2 1.717(3) .
Se2 Na 3.4630(17) 2_456
Cu1 O1 1.915(2) 2_466
Cu1 O1 1.915(2) .
Cu1 O2 1.963(2) .
Cu1 O2 1.963(2) 2_466
Cu1 Cu4 2.9675(9) 2_466
Cu1 Cu4 2.9675(9) .
Cu2 O1 1.912(2) 2_466
Cu2 O3 1.941(3) .
Cu2 O5 1.959(3) 2_567
Cu2 Cl1 2.3625(12) .
Cu2 Na 3.2323(18) 2_456
Cu3 O4 1.930(3) 1_655
Cu3 O1 1.942(3) 2_566
Cu3 O6 1.979(2) .
Cu3 Cl2 2.2890(13) .
Cu3 Na 3.5492(18) .
Cu3 Na 3.622(2) 2_566
Cu4 O7 1.904(2) 1_444
Cu4 O1 1.911(2) .
Cu4 O2 2.071(3) .
Cu4 O6 2.163(3) 2_566
Cu4 Cl1 2.4075(11) 2_466
Cu4 Na 3.3271(18) .
Cl1 Cu4 2.4075(11) 2_466
Na O3 2.256(3) 2_456
Na O6 2.370(3) 2_566
Na O4 2.372(3) 1_655
Na O5 2.357(3) 1_444
Na O7 2.604(3) 2_566
Na Cl2 2.764(2) .
Na Se1 3.2117(18) 2_566
Na Cu2 3.2323(18) 2_456
Na Se2 3.4630(17) 2_456
Na Cu3 3.622(2) 2_566
O1 Cu2 1.912(2) 2_466
O1 Cu3 1.942(3) 2_566
O3 Na 2.256(3) 2_456
O4 Cu3 1.930(3) 1_455
O4 Na 2.372(3) 1_455
O5 Cu2 1.959(3) 2_567
O5 Na 2.357(3) 1_666
O6 Cu4 2.163(3) 2_566
O6 Na 2.370(3) 2_566
O7 Cu4 1.904(2) 1_666
O7 Na 2.604(3) 2_566
